data_4503088
loop_
_publ_author_name
'Zou, Ru-Qiang'
'Zhong, Rui-Qin'
'Du, Miao'
'Pandey, Daya S.'
'Xu, Qiang'

_publ_section_title
;
 Controllable Congregating of Homochiral and Achiral Coordination
 Polymers: Cadmium(II) Pyridine-2,4,6-Tricarboxylate Species with
 Double-Helical Strand and Molecular Building Block Structures
;
_journal_issue 2
_journal_name_full 'Crystal Growth &amp; Design'
_journal_page_first 452
_journal_paper_doi 10.1021/cg0702636
_journal_volume 8
_journal_year 2008
_chemical_formula_sum 'C10 H10 Cd N2 O6'
_chemical_formula_weight 366.60
_chemical_name_systematic
; 
 ? 
;
_space_group_IT_number 152
_symmetry_cell_setting trigonal
_symmetry_space_group_name_Hall 'P 31 2"'
_symmetry_space_group_name_H-M 'P 31 2 1'
_atom_sites_solution_hydrogens geom
_atom_sites_solution_primary direct
_atom_sites_solution_secondary difmap
_audit_creation_method SHELXL-97
_cell_angle_alpha 90.00
_cell_angle_beta 90.00
_cell_angle_gamma 120.00
_cell_formula_units_Z 3
_cell_length_a 9.1907(13)
_cell_length_b 9.1907(13)
_cell_length_c 12.759(3)
_cell_measurement_temperature 293(2)
_cell_measurement_theta_max 27.48
_cell_measurement_theta_min 3.02
_cell_volume 933.3(3)
_computing_molecular_graphics Shelxtl
_computing_publication_material Shelxtl
_computing_structure_refinement 'SHELXL-97 (Sheldrick, 1997)'
_computing_structure_solution 'SHELXS-97 (Sheldrick, 1997)'
_diffrn_ambient_temperature 293(2)
_diffrn_measured_fraction_theta_full 0.995
_diffrn_measured_fraction_theta_max 0.995
_diffrn_measurement_device_type 'Rigaku RAXIS-RAPID'
_diffrn_measurement_method \w
_diffrn_radiation_monochromator graphite
_diffrn_radiation_source 'fine-focus sealed tube'
_diffrn_radiation_type MoK\a
_diffrn_radiation_wavelength 0.71073
_diffrn_reflns_av_R_equivalents 0.0228
_diffrn_reflns_av_sigmaI/netI 0.0149
_diffrn_reflns_limit_h_max 11
_diffrn_reflns_limit_h_min -11
_diffrn_reflns_limit_k_max 11
_diffrn_reflns_limit_k_min -11
_diffrn_reflns_limit_l_max 16
_diffrn_reflns_limit_l_min -15
_diffrn_reflns_number 9071
_diffrn_reflns_theta_full 27.47
_diffrn_reflns_theta_max 27.47
_diffrn_reflns_theta_min 3.02
_exptl_absorpt_coefficient_mu 1.779
_exptl_absorpt_correction_T_max 1.000
_exptl_absorpt_correction_T_min 0.689
_exptl_absorpt_correction_type multi-scan
_exptl_absorpt_process_details
;
    Higashi, T. (1995). Program for Absorption Correction.
    Rigaku Corporation, Tokyo, Japan.
;
_exptl_crystal_colour colorless
_exptl_crystal_density_diffrn 1.957
_exptl_crystal_density_meas ?
_exptl_crystal_density_method 'not measured'
_exptl_crystal_description needle
_exptl_crystal_F_000 540
_exptl_crystal_size_max 0.45
_exptl_crystal_size_mid 0.12
_exptl_crystal_size_min 0.10
_refine_diff_density_max 0.547
_refine_diff_density_min -0.227
_refine_diff_density_rms 0.059
_refine_ls_abs_structure_details 'Flack H D (1983), Acta Cryst. A39, 876-881'
_refine_ls_abs_structure_Flack -0.01(3)
_refine_ls_extinction_method none
_refine_ls_goodness_of_fit_ref 1.096
_refine_ls_hydrogen_treatment mixed
_refine_ls_matrix_type full
_refine_ls_number_parameters 90
_refine_ls_number_reflns 1429
_refine_ls_number_restraints 0
_refine_ls_restrained_S_all 1.096
_refine_ls_R_factor_all 0.0152
_refine_ls_R_factor_gt 0.0151
_refine_ls_shift/su_max 0.000
_refine_ls_shift/su_mean 0.000
_refine_ls_structure_factor_coef Fsqd
_refine_ls_weighting_details 'calc w=1/[\s^2^(Fo^2^)+(0.0230P)^2^+0.1423P] where P=(Fo^2^+2Fc^2^)/3'
_refine_ls_weighting_scheme calc
_refine_ls_wR_factor_gt 0.0374
_refine_ls_wR_factor_ref 0.0375
_reflns_number_gt 1418
_reflns_number_total 1429
_reflns_threshold_expression >2sigma(I)
_cod_data_source_file cg0702636-file001.cif
_cod_data_source_block 1a
_cod_depositor_comments
;
The following automatic conversions were performed:

'_symmetry_cell_setting' value 'Trigonal' changed to 'trigonal'
according to /home/saulius/struct/CIF-dictionaries/cif_core.dic
dictionary named 'cif_core.dic' version 2.4.1 from
2010-06-29.

'_exptl_absorpt_correction_type' value 'MULTI-SCAN'
changed to 'multi-scan' according to
/home/saulius/struct/CIF-dictionaries/cif_core.dic dictionary named
'cif_core.dic' version 2.4.1 from 2010-06-29.

Automatic conversion script
Id: cif_fix_values 1715 2011-07-08 13:25:40Z adriana 

The following automatic conversions were performed:

'_exptl_crystal_density_meas' value 'NONE' was changed to '?' - the
value is perceived as not measured.

Automatic conversion script
Id: cif_fix_values 3008 2015-01-20 13:52:24Z robertas 
;
_cod_original_cell_volume 933.4(3)
_cod_original_sg_symbol_H-M P3(1)21
_cod_database_code 4503088

loop_
_symmetry_equiv_pos_as_xyz
'x, y, z'
'-y, x-y, z+1/3'
'-x+y, -x, z+2/3'
'y, x, -z'
'x-y, -y, -z+2/3'
'-x, -x+y, -z+1/3'

loop_
_atom_site_label
_atom_site_type_symbol
_atom_site_fract_x
_atom_site_fract_y
_atom_site_fract_z
_atom_site_U_iso_or_equiv
_atom_site_adp_type
_atom_site_occupancy
_atom_site_symmetry_multiplicity
_atom_site_calc_flag
_atom_site_refinement_flags
Cd1 Cd 0.362652(18) 0.362652(18) 0.0000 0.02528(6) Uani 1 2 d S
C1 C 0.4835(3) 0.6803(3) 0.14372(15) 0.0310(4) Uani 1 1 d .
C2 C 0.6310(3) 0.7259(3) 0.06914(14) 0.0268(4) Uani 1 1 d .
C3 C 0.7797(3) 0.8800(3) 0.07035(15) 0.0330(4) Uani 1 1 d .
H3 H 0.7943 0.9638 0.1172 0.040 Uiso 1 1 calc R
C4 C 0.9058(3) 0.9058(3) 0.0000 0.0310(6) Uani 1 2 d S
C5 C 1.0712(3) 1.0712(3) 0.0000 0.0340(8) Uani 1 2 d S
C6 C 0.9732(6) 0.4892(7) 0.0692(4) 0.1189(19) Uani 1 1 d .
H6A H 0.8681 0.4877 0.0723 0.178 Uiso 1 1 calc R
H6B H 0.9709 0.4201 0.0121 0.178 Uiso 1 1 calc R
H6C H 1.0628 0.6024 0.0586 0.178 Uiso 1 1 calc R
N1 N 0.6076(3) 0.6076(3) 0.0000 0.0252(5) Uani 1 2 d S
N2 N 1.0000 0.4248(4) 0.1667 0.0616(9) Uani 1 2 d S
H2A H 0.9105 0.3217 0.1762 0.074 Uiso 0.50 1 calc PR
H2B H 1.0895 0.4112 0.1571 0.074 Uiso 0.50 1 calc PR
O3 O 0.3561(2) 0.5399(2) 0.13147(12) 0.0380(4) Uani 1 1 d .
O4 O 0.4992(3) 0.7856(3) 0.20905(15) 0.0529(5) Uani 1 1 d .
O5 O 1.07561(19) 1.1942(2) 0.04343(13) 0.0456(4) Uani 1 1 d .

loop_
_atom_site_aniso_label
_atom_site_aniso_U_11
_atom_site_aniso_U_22
_atom_site_aniso_U_33
_atom_site_aniso_U_23
_atom_site_aniso_U_13
_atom_site_aniso_U_12
Cd1 0.01900(7) 0.01900(7) 0.03031(9) -0.00001(3) 0.00001(3) 0.00387(7)
C1 0.0267(11) 0.0301(9) 0.0320(9) -0.0061(7) -0.0011(9) 0.0110(9)
C2 0.0249(9) 0.0233(9) 0.0258(8) -0.0012(7) -0.0025(7) 0.0071(8)
C3 0.0289(11) 0.0268(11) 0.0333(9) -0.0058(8) -0.0025(8) 0.0064(9)
C4 0.0233(9) 0.0233(9) 0.0302(12) 0.0024(6) -0.0024(6) -0.0005(12)
C5 0.0257(10) 0.0257(10) 0.0287(13) 0.0029(7) -0.0029(7) -0.0036(14)
C6 0.091(3) 0.159(5) 0.132(3) 0.083(4) 0.032(3) 0.081(4)
N1 0.0224(9) 0.0224(9) 0.0290(11) 0.0008(5) -0.0008(5) 0.0099(10)
N2 0.065(2) 0.0510(14) 0.074(2) 0.0089(10) 0.018(2) 0.0324(11)
O3 0.0256(8) 0.0327(9) 0.0438(8) -0.0091(7) 0.0069(6) 0.0056(7)
O4 0.0432(10) 0.0474(11) 0.0546(9) -0.0246(9) 0.0053(9) 0.0127(8)
O5 0.0319(7) 0.0279(9) 0.0567(9) -0.0043(7) 0.0015(6) -0.0003(8)

loop_
_atom_type_symbol
_atom_type_description
_atom_type_scat_dispersion_real
_atom_type_scat_dispersion_imag
_atom_type_scat_source
C C 0.0033 0.0016 'International Tables Vol C Tables 4.2.6.8 and 6.1.1.4'
H H 0.0000 0.0000 'International Tables Vol C Tables 4.2.6.8 and 6.1.1.4'
N N 0.0061 0.0033 'International Tables Vol C Tables 4.2.6.8 and 6.1.1.4'
O O 0.0106 0.0060 'International Tables Vol C Tables 4.2.6.8 and 6.1.1.4'
Cd Cd -0.8075 1.2024 'International Tables Vol C Tables 4.2.6.8 and 6.1.1.4'

loop_
_geom_angle_atom_site_label_1
_geom_angle_atom_site_label_2
_geom_angle_atom_site_label_3
_geom_angle
_geom_angle_site_symmetry_1
_geom_angle_site_symmetry_3
N1 Cd1 O4 83.04(5) . 6_655
N1 Cd1 O4 83.04(5) . 3_564
O4 Cd1 O4 166.07(11) 6_655 3_564
N1 Cd1 O3 70.58(4) . .
O4 Cd1 O3 85.99(7) 6_655 .
O4 Cd1 O3 89.39(7) 3_564 .
N1 Cd1 O3 70.58(4) . 4
O4 Cd1 O3 89.39(7) 6_655 4
O4 Cd1 O3 85.99(7) 3_564 4
O3 Cd1 O3 141.17(8) . 4
N1 Cd1 O5 152.40(4) . 4_445
O4 Cd1 O5 88.60(7) 6_655 4_445
O4 Cd1 O5 103.85(6) 3_564 4_445
O3 Cd1 O5 135.15(6) . 4_445
O3 Cd1 O5 83.12(6) 4 4_445
N1 Cd1 O5 152.40(4) . 1_445
O4 Cd1 O5 103.85(6) 6_655 1_445
O4 Cd1 O5 88.60(7) 3_564 1_445
O3 Cd1 O5 83.12(6) . 1_445
O3 Cd1 O5 135.15(6) 4 1_445
O5 Cd1 O5 55.19(9) 4_445 1_445
N1 Cd1 C5 180.000(14) . 1_445
O4 Cd1 C5 96.96(5) 6_655 1_445
O4 Cd1 C5 96.96(5) 3_564 1_445
O3 Cd1 C5 109.42(4) . 1_445
O3 Cd1 C5 109.42(4) 4 1_445
O5 Cd1 C5 27.60(4) 4_445 1_445
O5 Cd1 C5 27.60(4) 1_445 1_445
O4 C1 O3 125.5(2) . .
O4 C1 C2 117.77(18) . .
O3 C1 C2 116.76(17) . .
N1 C2 C3 120.9(2) . .
N1 C2 C1 115.35(18) . .
C3 C2 C1 123.71(18) . .
C4 C3 C2 118.5(2) . .
C4 C3 H3 120.8 . .
C2 C3 H3 120.8 . .
C3 C4 C3 119.7(3) 4 .
C3 C4 C5 120.15(13) 4 .
C3 C4 C5 120.15(13) . .
O5 C5 O5 123.8(3) . 4
O5 C5 C4 118.12(14) . .
O5 C5 C4 118.12(14) 4 .
O5 C5 Cd1 61.88(14) . 1_665
O5 C5 Cd1 61.88(14) 4 1_665
C4 C5 Cd1 180.0(3) . 1_665
N2 C6 H6A 109.5 . .
N2 C6 H6B 109.5 . .
H6A C6 H6B 109.5 . .
N2 C6 H6C 109.5 . .
H6A C6 H6C 109.5 . .
H6B C6 H6C 109.5 . .
C2 N1 C2 121.4(3) . 4
C2 N1 Cd1 119.29(13) . .
C2 N1 Cd1 119.29(13) 4 .
C6 N2 C6 120.9(6) 6_765 .
C6 N2 H2A 107.1 6_765 .
C6 N2 H2A 107.1 . .
C6 N2 H2B 107.1 6_765 .
C6 N2 H2B 107.1 . .
H2A N2 H2B 106.8 . .
C1 O3 Cd1 117.99(14) . .
C1 O4 Cd1 156.91(17) . 2_665
C5 O5 Cd1 90.53(15) . 1_665

loop_
_geom_bond_atom_site_label_1
_geom_bond_atom_site_label_2
_geom_bond_distance
_geom_bond_site_symmetry_2
Cd1 N1 2.251(2) .
Cd1 O4 2.3467(18) 6_655
Cd1 O4 2.3467(17) 3_564
Cd1 O3 2.3598(16) .
Cd1 O3 2.3598(16) 4
Cd1 O5 2.3621(15) 4_445
Cd1 O5 2.3621(15) 1_445
Cd1 C5 2.678(3) 1_445
C1 O4 1.230(3) .
C1 O3 1.245(3) .
C1 C2 1.533(3) .
C2 N1 1.331(2) .
C2 C3 1.392(3) .
C3 C4 1.389(3) .
C3 H3 0.9300 .
C4 C3 1.389(3) 4
C4 C5 1.521(4) .
C5 O5 1.241(2) .
C5 O5 1.241(2) 4
C5 Cd1 2.678(3) 1_665
C6 N2 1.450(4) .
C6 H6A 0.9600 .
C6 H6B 0.9600 .
C6 H6C 0.9600 .
N1 C2 1.331(2) 4
N2 C6 1.450(4) 6_765
N2 H2A 0.9000 .
N2 H2B 0.9000 .
O4 Cd1 2.3467(17) 2_665
O5 Cd1 2.3621(15) 1_665

loop_
_geom_torsion_atom_site_label_1
_geom_torsion_atom_site_label_2
_geom_torsion_atom_site_label_3
_geom_torsion_atom_site_label_4
_geom_torsion
_geom_torsion_site_symmetry_1
_geom_torsion_site_symmetry_4
O4 C1 C2 N1 -179.97(19) . .
O3 C1 C2 N1 -1.3(3) . .
O4 C1 C2 C3 -1.0(3) . .
O3 C1 C2 C3 177.7(2) . .
N1 C2 C3 C4 -2.2(3) . .
C1 C2 C3 C4 178.92(16) . .
C2 C3 C4 C3 1.04(14) . 4
C2 C3 C4 C5 -178.96(14) . .
C3 C4 C5 O5 162.07(13) 4 .
C3 C4 C5 O5 -17.93(13) . .
C3 C4 C5 O5 -17.93(13) 4 4
C3 C4 C5 O5 162.07(13) . 4
C3 C4 C5 Cd1 -48.35(10) 4 1_665
C3 C4 C5 Cd1 131.65(10) . 1_665
C3 C2 N1 C2 1.10(15) . 4
C1 C2 N1 C2 -179.89(19) . 4
C3 C2 N1 Cd1 -178.90(15) . .
C1 C2 N1 Cd1 0.11(19) . .
O4 Cd1 N1 C2 -87.65(11) 6_655 .
O4 Cd1 N1 C2 92.35(11) 3_564 .
O3 Cd1 N1 C2 0.53(11) . .
O3 Cd1 N1 C2 -179.47(11) 4 .
O5 Cd1 N1 C2 -160.98(13) 4_445 .
O5 Cd1 N1 C2 19.02(13) 1_445 .
C5 Cd1 N1 C2 -131(100) 1_445 .
O4 Cd1 N1 C2 92.35(11) 6_655 4
O4 Cd1 N1 C2 -87.65(11) 3_564 4
O3 Cd1 N1 C2 -179.47(11) . 4
O3 Cd1 N1 C2 0.53(11) 4 4
O5 Cd1 N1 C2 19.02(13) 4_445 4
O5 Cd1 N1 C2 -160.98(13) 1_445 4
C5 Cd1 N1 C2 49(100) 1_445 4
O4 C1 O3 Cd1 -179.65(19) . .
C2 C1 O3 Cd1 1.8(3) . .
N1 Cd1 O3 C1 -1.30(16) . .
O4 Cd1 O3 C1 82.72(18) 6_655 .
O4 Cd1 O3 C1 -84.14(18) 3_564 .
O3 Cd1 O3 C1 -1.30(16) 4 .
O5 Cd1 O3 C1 166.67(15) 4_445 .
O5 Cd1 O3 C1 -172.80(18) 1_445 .
C5 Cd1 O3 C1 178.70(16) 1_445 .
O3 C1 O4 Cd1 143.0(4) . 2_665
C2 C1 O4 Cd1 -38.4(5) . 2_665
O5 C5 O5 Cd1 0.0 4 1_665
C4 C5 O5 Cd1 180.0 . 1_665
